data_4129412
loop_
_publ_author_name
'Huang, Chung-Yang Dennis'
'Doyle, Abigail G.'

_publ_section_title
;
 Electron-deficient olefin ligands enable generation of quaternary carbons
 by Ni-catalyzed cross-coupling.
;
_journal_issue 17
_journal_name_full 'Journal of the American Chemical Society'
_journal_page_first 5638
_journal_page_last 5641
_journal_paper_doi 10.1021/jacs.5b02503
_journal_volume 137
_journal_year 2015
_chemical_absolute_configuration ad
_chemical_formula_sum 'C24 H22 N2 O6 S2'
_chemical_formula_weight 498.55
_chemical_name_common CYH3-57A
_space_group_crystal_system monoclinic
_space_group_IT_number 4
_space_group_name_Hall 'P 2yb'
_space_group_name_H-M_alt 'P 1 21 1'
_atom_sites_solution_hydrogens geom
_atom_sites_solution_primary direct
_atom_sites_solution_secondary difmap
_cell_angle_alpha 90
_cell_angle_beta 93.451(2)
_cell_angle_gamma 90
_cell_formula_units_Z 4
_cell_length_a 8.6282(2)
_cell_length_b 15.1464(4)
_cell_length_c 16.6519(5)
_cell_measurement_reflns_used 9268
_cell_measurement_temperature 100.(2)
_cell_measurement_theta_max 44.9703
_cell_measurement_theta_min 2.7206
_cell_volume 2172.23(10)
_computing_cell_refinement 'SAINT V8.30C (Bruker AXS Inc., 2013)'
_computing_data_collection 'Bruker Instrument Service v2012.12.0.3'
_computing_data_reduction 'SAINT V8.30C (Bruker AXS Inc., 2013)'
_computing_structure_refinement 'SHELXL-97 (Sheldrick, 2008)'
_computing_structure_solution 'SHELXS-97 (Sheldrick, 2008)'
_diffrn_ambient_temperature 100.(2)
_diffrn_detector_area_resol_mean 8.3333
_diffrn_measured_fraction_theta_full 0.998
_diffrn_measured_fraction_theta_max 0.998
_diffrn_radiation_monochromator 'Triumph curved-crystal'
_diffrn_radiation_type 'Mo K\a'
_diffrn_radiation_wavelength 0.71073
_diffrn_reflns_av_R_equivalents 0.0250
_diffrn_reflns_av_sigmaI/netI 0.0282
_diffrn_reflns_limit_h_max 17
_diffrn_reflns_limit_h_min -17
_diffrn_reflns_limit_k_max 30
_diffrn_reflns_limit_k_min -30
_diffrn_reflns_limit_l_max 32
_diffrn_reflns_limit_l_min -33
_diffrn_reflns_number 125510
_diffrn_reflns_theta_full 45.31
_diffrn_reflns_theta_max 45.31
_diffrn_reflns_theta_min 1.82
_diffrn_source 'fine-focus tube'
_exptl_absorpt_coefficient_mu 0.292
_exptl_absorpt_correction_T_max 0.93
_exptl_absorpt_correction_T_min 0.83
_exptl_absorpt_correction_type multi-scan
_exptl_absorpt_process_details 'SADABS V2008/1 (Bruker AXS)'
_exptl_crystal_density_diffrn 1.524
_exptl_crystal_density_method 'not measured'
_exptl_crystal_description 'irregular prism'
_exptl_crystal_F_000 1040
_exptl_crystal_size_max 0.430
_exptl_crystal_size_mid 0.290
_exptl_crystal_size_min 0.270
_refine_diff_density_max 0.623
_refine_diff_density_min -0.492
_refine_ls_abs_structure_details 'Flack H D (1983), Acta Cryst. A39, 876-881'
_refine_ls_abs_structure_Flack -0.004(14)
_refine_ls_extinction_method none
_refine_ls_goodness_of_fit_ref 1.034
_refine_ls_hydrogen_treatment mixed
_refine_ls_matrix_type full
_refine_ls_number_parameters 613
_refine_ls_number_reflns 34042
_refine_ls_number_restraints 1
_refine_ls_restrained_S_all 1.034
_refine_ls_R_factor_all 0.0415
_refine_ls_R_factor_gt 0.0324
_refine_ls_shift/su_max 0.004
_refine_ls_shift/su_mean 0.000
_refine_ls_structure_factor_coef Fsqd
_refine_ls_weighting_details 'calc w=1/[\s^2^(Fo^2^)+(0.0479P)^2^+0.1322P] where P=(Fo^2^+2Fc^2^)/3'
_refine_ls_weighting_scheme calc
_refine_ls_wR_factor_gt 0.0800
_refine_ls_wR_factor_ref 0.0839
_reflns_number_gt 29893
_reflns_number_total 34042
_reflns_threshold_expression >2sigma(I)
_cod_data_source_file ja5b02503_si_002.cif
_cod_data_source_block I
_cod_depositor_comments
;

2020-08-12
Z value and formula fixed to values more according to usual
chemical conventions.                 miguel
;
_cod_original_formula_sum 'C48 H44 N4 O12 S4'
_cod_original_formula_weight 997.11
_cod_original_formula_units_Z 2
_cod_database_code 4129412

loop_
_space_group_symop_operation_xyz
'x, y, z'
'-x, y+1/2, -z'

loop_
_atom_site_type_symbol
_atom_site_label
_atom_site_fract_x
_atom_site_fract_y
_atom_site_fract_z
_atom_site_U_iso_or_equiv
_atom_site_adp_type
_atom_site_calc_flag
_atom_site_refinement_flags_posn
_atom_site_occupancy
S S1 0.94942(2) 1.002937(10) 0.963374(10) 0.01376(3) Uani d . 1
N N1 0.98529(7) 0.89450(3) 0.97757(3) 0.01145(8) Uani d . 1
O O1 0.78425(8) 1.01735(4) 0.95956(4) 0.02293(12) Uani d . 1
C C1 1.03928(9) 1.03529(4) 1.05746(4) 0.01612(10) Uani d . 1
H H1A 1.0874 1.0944 1.0536 0.019 Uiso calc R 1
H H1B 0.9628 1.0368 1.0994 0.019 Uiso calc R 1
C C2 1.16267(8) 0.96481(4) 1.07654(4) 0.01388(9) Uani d . 1
H H2 1.1874 0.963 1.136 0.017 Uiso calc R 1
S S3 0.04337(3) 0.991117(12) 0.502449(15) 0.02381(4) Uani d . 1
N N3 0.03760(7) 0.88267(4) 0.52724(4) 0.01390(8) Uani d . 1
O O3 0.91576(6) 0.75156(3) 0.96393(3) 0.01414(8) Uani d . 1
C C3 1.31516(9) 0.97472(4) 1.03298(5) 0.01699(11) Uani d . 1
H H3A 1.298 1.0086 0.9824 0.02 Uiso calc R 1
H H3B 1.3964 1.0044 1.0678 0.02 Uiso calc R 1
C C12 0.80499(7) 0.84893(4) 0.86434(4) 0.01244(9) Uani d . 1
H H12 0.7913 0.9085 0.8475 0.015 Uiso calc R 1
O O12 0.20706(7) 0.61430(5) 0.26619(4) 0.02302(11) Uani d . 1
C C21 0.58331(7) 0.73097(4) 0.51830(4) 0.01220(8) Uani d . 1
C C4 1.35898(8) 0.88051(4) 1.01634(4) 0.01349(9) Uani d . 1
S S2 0.57631(2) 0.62487(10) 0.745718(9) 0.01335(3) Uani d . 1
N N2 0.56287(7) 0.73043(4) 0.71108(3) 0.01170(8) Uani d . 1
O O2 1.03379(9) 1.03502(4) 0.89818(4) 0.02387(12) Uani d . 1
S S4 0.37245(2) 0.622324(11) 0.279456(10) 0.01429(3) Uani d . 1
N N4 0.42413(7) 0.72905(4) 0.26643(3) 0.01203(8) Uani d . 1
O O4 0.58769(7) 0.87745(3) 0.73338(3) 0.01625(9) Uani d . 1
O O5 0.52137(9) 0.62022(4) 0.82549(3) 0.02273(11) Uani d . 1
C C5 1.50110(9) 0.84725(5) 0.99502(5) 0.01732(11) Uani d . 1
H H5 1.5865 0.8857 0.9885 0.021 Uiso calc R 1
O O6 0.72860(8) 0.59132(4) 0.73457(4) 0.02244(11) Uani d . 1
C C6 1.51611(8) 0.75638(5) 0.98336(4) 0.01730(11) Uani d . 1
H H6 1.612 0.733 0.9679 0.021 Uiso calc R 1
O O7 0.19729(11) 1.02310(5) 0.52210(7) 0.0429(2) Uani d . 1
C C7 1.39164(8) 0.69965(5) 0.99421(4) 0.01500(10) Uani d . 1
H H7 1.4038 0.6379 0.9866 0.018 Uiso calc R 1
C C13 0.73590(8) 0.78332(4) 0.82259(4) 0.01280(9) Uani d . 1
H H13 0.7582 0.7238 0.8372 0.015 Uiso calc R 1
C C22 0.55913(8) 0.63789(4) 0.54563(4) 0.01455(10) Uani d . 1
H H22A 0.6548 0.6136 0.5731 0.017 Uiso calc R 1
H H22B 0.5263 0.5991 0.4998 0.017 Uiso calc R 1
C C8 1.24979(7) 0.73277(4) 1.01617(4) 0.01309(9) Uani d . 1
H H8 1.1654 0.6942 1.0244 0.016 Uiso calc R 1
C C14 0.62420(7) 0.80244(4) 0.75328(4) 0.01154(8) Uani d . 1
C C15 0.45136(7) 0.74242(4) 0.63967(4) 0.01156(8) Uani d . 1
H H15 0.3511 0.7692 0.6546 0.014 Uiso calc R 1
C C23 0.42876(8) 0.64796(4) 0.60453(4) 0.01342(9) Uani d . 1
H H23 0.3254 0.6438 0.5742 0.016 Uiso calc R 1
C C9 1.23402(7) 0.82345(4) 1.02588(4) 0.01127(8) Uani d . 1
O O9 0.07400(8) 0.73846(4) 0.49847(4) 0.01952(9) Uani d . 1
C C10 1.09345(7) 0.87455(4) 1.04851(4) 0.01119(8) Uani d . 1
H H10 1.039 0.8446 1.0923 0.013 Uiso calc R 1
O O10 0.36076(7) 0.87356(4) 0.27584(4) 0.01892(9) Uani d . 1
C C16 0.52053(7) 0.79121(4) 0.57106(4) 0.01147(8) Uani d . 1
C C11 0.90402(7) 0.82685(4) 0.93784(4) 0.01101(8) Uani d . 1
O O11 0.44135(9) 0.59032(4) 0.35434(3) 0.02144(11) Uani d . 1
C C17 0.52019(9) 0.88127(4) 0.55437(4) 0.01551(10) Uani d . 1
H H17 0.4753 0.9223 0.5893 0.019 Uiso calc R 1
C C18 0.58795(10) 0.90942(5) 0.48467(4) 0.01905(12) Uani d . 1
H H18 0.5882 0.9706 0.472 0.023 Uiso calc R 1
C C19 0.65517(10) 0.84993(5) 0.43331(4) 0.01830(11) Uani d . 1
H H19 0.7026 0.8709 0.387 0.022 Uiso calc R 1
C C20 0.65303(8) 0.75960(5) 0.44969(4) 0.01529(10) Uani d . 1
H H20 0.6981 0.7186 0.4148 0.018 Uiso calc R 1
C C24 0.43567(9) 0.58238(5) 0.67397(4) 0.01631(10) Uani d . 1
H H24A 0.4667 0.5232 0.6554 0.02 Uiso calc R 1
H H24B 0.3332 0.5776 0.6974 0.02 Uiso calc R 1
O O8 -0.02251(14) 1.00400(6) 0.42219(5) 0.0415(2) Uani d . 1
C C28 0.08867(9) 0.86084(7) 0.72082(5) 0.02144(14) Uani d . 1
C C29 0.16368(11) 0.82249(10) 0.78890(5) 0.0340(2) Uani d . 1
H H29 0.2172 0.858 0.8285 0.041 Uiso calc R 1
C C25 -0.08565(11) 1.02530(5) 0.57519(6) 0.02317(15) Uani d . 1
H H25A -0.0524 1.0825 0.5992 0.028 Uiso calc R 1
H H25B -0.1925 1.0316 0.5506 0.028 Uiso calc R 1
C C40 0.65410(7) 0.80156(4) 0.21053(4) 0.01213(8) Uani d . 1
C C30 0.15832(12) 0.73110(11) 0.79743(6) 0.0387(3) Uani d . 1
H H30 0.2094 0.704 0.8432 0.046 Uiso calc R 1
C C31 0.07966(12) 0.67932(8) 0.74017(6) 0.0323(2) Uani d . 1
H H31 0.0732 0.6174 0.7485 0.039 Uiso calc R 1
C C32 0.00949(9) 0.71603(5) 0.67036(5) 0.01959(12) Uani d . 1
H H32 -0.0418 0.68 0.6303 0.024 Uiso calc R 1
C C33 0.01713(7) 0.80710(5) 0.66141(4) 0.01378(9) Uani d . 1
C C45 0.78356(8) 0.74937(5) 0.23186(4) 0.01558(10) Uani d . 1
C C44 0.92800(9) 0.78794(7) 0.24970(5) 0.02388(15) Uani d . 1
H H44 1.0159 0.7526 0.2649 0.029 Uiso calc R 1
C C34 -0.06081(7) 0.86303(4) 0.59568(4) 0.01159(8) Uani d . 1
H H34 -0.1638 0.8381 0.5766 0.014 Uiso calc R 1
C C37 0.26748(8) 0.77800(5) 0.37585(4) 0.01401(9) Uani d . 1
H H37 0.2654 0.719 0.3951 0.017 Uiso calc R 1
C C43 0.94095(11) 0.87939(8) 0.24483(6) 0.02852(18) Uani d . 1
H H43 1.038 0.907 0.2579 0.034 Uiso calc R 1
C C35 0.09838(8) 0.81569(4) 0.48226(4) 0.01346(9) Uani d . 1
C C36 0.19445(8) 0.84132(5) 0.41424(4) 0.01530(10) Uani d . 1
H H36 0.2032 0.9014 0.3987 0.018 Uiso calc R 1
C C42 0.81245(11) 0.93036(6) 0.22097(6) 0.02501(16) Uani d . 1
H H42 0.8239 0.9925 0.2166 0.03 Uiso calc R 1
C C48 0.46996(10) 0.58184(5) 0.19603(5) 0.01907(12) Uani d . 1
H H48A 0.523 0.5254 0.2097 0.023 Uiso calc R 1
H H48B 0.3957 0.5722 0.1492 0.023 Uiso calc R 1
C C41 0.66694(9) 0.89249(5) 0.20326(5) 0.01787(11) Uani d . 1
H H41 0.5797 0.9278 0.1868 0.021 Uiso calc R 1
C C47 0.58764(8) 0.65297(4) 0.17756(4) 0.01414(9) Uani d . 1
H H47 0.6109 0.6491 0.1196 0.017 Uiso calc R 1
C C39 0.51374(7) 0.74385(4) 0.19377(3) 0.01115(8) Uani d . 1
H H39 0.4465 0.7653 0.1468 0.013 Uiso calc R 1
C C46 0.74157(9) 0.65293(5) 0.22989(5) 0.01775(11) Uani d . 1
H H46A 0.7266 0.6301 0.2846 0.021 Uiso calc R 1
H H46B 0.822 0.6173 0.2049 0.021 Uiso calc R 1
C C26 -0.07852(9) 0.95293(4) 0.63842(5) 0.01708(11) Uani d . 1
H H26 -0.1769 0.953 0.6672 0.02 Uiso calc R 1
C C38 0.35216(7) 0.79909(4) 0.30317(4) 0.01273(9) Uani d . 1
C C27 0.06214(11) 0.95672(7) 0.70073(6) 0.02603(17) Uani d . 1
H H27A 0.154 0.9831 0.6771 0.031 Uiso calc R 1
H H27B 0.0372 0.991 0.7489 0.031 Uiso calc R 1

loop_
_atom_site_aniso_label
_atom_site_aniso_U_11
_atom_site_aniso_U_22
_atom_site_aniso_U_33
_atom_site_aniso_U_12
_atom_site_aniso_U_13
_atom_site_aniso_U_23
S1 0.02020(6) 0.00720(5) 0.01346(6) 0.00014(4) -0.00231(5) 0.00000(4)
N1 0.01464(19) 0.00719(16) 0.01208(18) -0.00008(14) -0.00295(15) -0.00067(13)
O1 0.0217(2) 0.0140(2) 0.0320(3) 0.00650(17) -0.0069(2) -0.00451(19)
C1 0.0240(3) 0.0099(2) 0.0143(2) 0.00002(19) -0.0007(2) -0.00324(18)
C2 0.0194(2) 0.01018(19) 0.0117(2) -0.00218(17) -0.00192(19) -0.00210(16)
S3 0.03393(10) 0.01064(6) 0.02913(9) 0.00054(6) 0.02073(8) 0.00273(6)
N3 0.0182(2) 0.01015(18) 0.0141(2) -0.00010(16) 0.00704(17) -0.00056(15)
O3 0.01617(17) 0.00774(15) 0.01792(19) -0.00115(14) -0.00378(15) 0.00082(14)
C3 0.0187(3) 0.0119(2) 0.0202(3) -0.00559(19) -0.0003(2) -0.00072(19)
C12 0.0140(2) 0.01021(19) 0.0127(2) -0.00062(16) -0.00247(17) -0.00103(16)
O12 0.0208(2) 0.0238(3) 0.0245(3) -0.0107(2) 0.0019(2) -0.0006(2)
C21 0.0145(2) 0.0126(2) 0.00946(19) -0.00074(17) 0.00064(17) -0.00088(16)
C4 0.0145(2) 0.0124(2) 0.0134(2) -0.00391(17) -0.00047(18) 0.00033(17)
S2 0.01926(6) 0.00928(5) 0.01133(5) -0.00247(5) -0.00043(5) 0.00003(4)
N2 0.01571(19) 0.00933(16) 0.00979(17) -0.00147(14) -0.00138(15) -0.00050(13)
O2 0.0414(3) 0.0159(2) 0.0144(2) -0.0081(2) 0.0016(2) 0.00311(17)
S4 0.02007(6) 0.01162(5) 0.01123(5) -0.00364(5) 0.00144(5) -0.00026(5)
N4 0.01450(19) 0.01041(17) 0.01149(18) -0.00040(14) 0.00328(15) -0.00066(14)
O4 0.0230(2) 0.00971(16) 0.01537(19) 0.00114(15) -0.00417(17) -0.00024(14)
O5 0.0407(3) 0.0170(2) 0.01057(17) -0.0072(2) 0.0025(2) 0.00195(17)
C5 0.0157(2) 0.0186(3) 0.0179(3) -0.0040(2) 0.0032(2) 0.0006(2)
O6 0.0209(2) 0.01257(19) 0.0334(3) 0.00163(17) -0.0023(2) -0.0013(2)
C6 0.0158(2) 0.0202(3) 0.0162(3) -0.0003(2) 0.0031(2) -0.0002(2)
O7 0.0359(4) 0.0202(3) 0.0764(7) -0.0128(3) 0.0350(4) -0.0107(3)
C7 0.0155(2) 0.0142(2) 0.0152(2) 0.00100(18) -0.00047(19) -0.00111(19)
C13 0.0163(2) 0.01038(19) 0.0114(2) -0.00047(16) -0.00245(18) -0.00052(16)
C22 0.0201(3) 0.0123(2) 0.0116(2) -0.00138(18) 0.00371(19) -0.00244(17)
C8 0.0128(2) 0.01006(19) 0.0160(2) -0.00057(16) -0.00180(18) -0.00047(17)
C14 0.0148(2) 0.00986(19) 0.00978(19) -0.00064(16) -0.00030(17) -0.00103(15)
C15 0.01132(19) 0.0134(2) 0.00989(19) -0.00032(16) 0.00012(16) -0.00115(16)
C23 0.0151(2) 0.0140(2) 0.0111(2) -0.00428(17) 0.00054(18) -0.00213(17)
C9 0.0121(2) 0.01009(19) 0.0114(2) -0.00147(15) -0.00166(17) 0.00018(15)
O9 0.0281(3) 0.01158(18) 0.0199(2) -0.00101(17) 0.0104(2) -0.00162(16)
C10 0.0141(2) 0.00910(18) 0.01008(19) -0.00117(15) -0.00132(16) 0.00004(15)
O10 0.0226(2) 0.01380(19) 0.0213(2) 0.00461(17) 0.00929(19) 0.00314(17)
C16 0.0129(2) 0.0119(2) 0.00939(19) 0.00084(16) -0.00044(16) -0.00040(15)
C11 0.01178(19) 0.00853(18) 0.0124(2) -0.00014(15) -0.00151(16) -0.00119(15)
O11 0.0371(3) 0.0143(2) 0.01266(19) 0.0006(2) -0.0011(2) 0.00248(16)
C17 0.0209(3) 0.0129(2) 0.0125(2) 0.00351(19) -0.0016(2) 0.00087(18)
C18 0.0284(3) 0.0143(2) 0.0141(2) 0.0012(2) -0.0011(2) 0.00424(19)
C19 0.0247(3) 0.0186(3) 0.0115(2) -0.0022(2) 0.0004(2) 0.0033(2)
C20 0.0186(2) 0.0172(2) 0.0103(2) -0.0013(2) 0.00245(19) -0.00002(18)
C24 0.0205(3) 0.0151(2) 0.0133(2) -0.0076(2) 0.0013(2) -0.00149(19)
O8 0.0729(6) 0.0264(3) 0.0275(3) 0.0212(4) 0.0216(4) 0.0137(3)
C28 0.0143(2) 0.0366(4) 0.0135(3) -0.0021(3) 0.0021(2) -0.0070(3)
C29 0.0180(3) 0.0706(8) 0.0132(3) 0.0061(4) -0.0002(2) -0.0054(4)
C25 0.0301(4) 0.0106(2) 0.0307(4) 0.0009(2) 0.0183(3) -0.0006(2)
C40 0.0134(2) 0.0124(2) 0.0109(2) -0.00026(16) 0.00306(17) -0.00100(16)
C30 0.0258(4) 0.0736(9) 0.0170(3) 0.0224(5) 0.0043(3) 0.0144(4)
C31 0.0296(4) 0.0416(5) 0.0269(4) 0.0194(4) 0.0112(3) 0.0200(4)
C32 0.0207(3) 0.0194(3) 0.0192(3) 0.0057(2) 0.0059(2) 0.0069(2)
C33 0.0121(2) 0.0182(2) 0.0112(2) 0.00125(18) 0.00222(17) 0.00028(18)
C45 0.0130(2) 0.0207(3) 0.0131(2) 0.0018(2) 0.00151(18) -0.0007(2)
C44 0.0134(2) 0.0381(4) 0.0201(3) -0.0022(3) 0.0013(2) -0.0038(3)
C34 0.0127(2) 0.01033(19) 0.0121(2) -0.00115(16) 0.00347(17) -0.00090(16)
C37 0.0144(2) 0.0158(2) 0.0122(2) 0.00048(18) 0.00401(18) -0.00024(18)
C43 0.0219(3) 0.0401(5) 0.0245(4) -0.0143(3) 0.0088(3) -0.0105(3)
C35 0.0162(2) 0.0127(2) 0.0119(2) 0.00021(17) 0.00409(18) -0.00131(17)
C36 0.0177(2) 0.0150(2) 0.0138(2) 0.00031(19) 0.0056(2) -0.00051(18)
C42 0.0294(4) 0.0218(3) 0.0254(4) -0.0120(3) 0.0144(3) -0.0078(3)
C48 0.0297(3) 0.0126(2) 0.0152(2) -0.0033(2) 0.0036(2) -0.00378(19)
C41 0.0230(3) 0.0136(2) 0.0180(3) -0.0027(2) 0.0094(2) -0.0017(2)
C47 0.0200(3) 0.0112(2) 0.0114(2) 0.00187(18) 0.00236(19) -0.00154(16)
C39 0.0134(2) 0.01103(19) 0.00908(18) 0.00098(16) 0.00115(16) -0.00003(15)
C46 0.0195(3) 0.0172(3) 0.0166(3) 0.0077(2) 0.0013(2) 0.0018(2)
C26 0.0202(3) 0.0120(2) 0.0200(3) -0.00264(19) 0.0097(2) -0.0045(2)
C38 0.0128(2) 0.0130(2) 0.0127(2) 0.00152(16) 0.00289(17) -0.00030(17)
C27 0.0259(3) 0.0297(4) 0.0232(3) -0.0115(3) 0.0071(3) -0.0147(3)

loop_
_atom_type_symbol
_atom_type_description
_atom_type_scat_dispersion_real
_atom_type_scat_dispersion_imag
_atom_type_scat_source
C C 0.0033 0.0016 'International Tables Vol C Tables 4.2.6.8 and 6.1.1.4'
H H 0.0000 0.0000 'International Tables Vol C Tables 4.2.6.8 and 6.1.1.4'
N N 0.0061 0.0033 'International Tables Vol C Tables 4.2.6.8 and 6.1.1.4'
O O 0.0106 0.0060 'International Tables Vol C Tables 4.2.6.8 and 6.1.1.4'
S S 0.1246 0.1234 'International Tables Vol C Tables 4.2.6.8 and 6.1.1.4'

loop_
_geom_angle_atom_site_label_1
_geom_angle_atom_site_label_2
_geom_angle_atom_site_label_3
_geom_angle
O2 S1 O1 117.61(4)
O2 S1 N1 109.91(4)
O1 S1 N1 109.08(3)
O2 S1 C1 111.19(4)
O1 S1 C1 112.07(4)
N1 S1 C1 94.50(3)
C11 N1 C10 120.15(5)
C11 N1 S1 124.74(4)
C10 N1 S1 114.17(4)
C2 C1 S1 104.63(4)
C2 C1 H1A 110.8
S1 C1 H1A 110.8
C2 C1 H1B 110.8
S1 C1 H1B 110.8
H1A C1 H1B 108.9
C1 C2 C3 115.87(6)
C1 C2 C10 107.59(5)
C3 C2 C10 105.48(5)
C1 C2 H2 109.2
C3 C2 H2 109.2
C10 C2 H2 109.2
O7 S3 O8 118.48(7)
O7 S3 N3 108.21(5)
O8 S3 N3 110.06(5)
O7 S3 C25 110.92(5)
O8 S3 C25 111.56(5)
N3 S3 C25 95.04(3)
C35 N3 C34 121.29(5)
C35 N3 S3 124.14(5)
C34 N3 S3 113.94(4)
C4 C3 C2 102.96(5)
C4 C3 H3A 111.2
C2 C3 H3A 111.2
C4 C3 H3B 111.2
C2 C3 H3B 111.2
H3A C3 H3B 109.1
C13 C12 C11 118.56(5)
C13 C12 H12 120.7
C11 C12 H12 120.7
C20 C21 C16 121.02(6)
C20 C21 C22 128.07(6)
C16 C21 C22 110.89(6)
C5 C4 C9 120.17(6)
C5 C4 C3 128.67(6)
C9 C4 C3 111.15(6)
O6 S2 O5 117.28(4)
O6 S2 N2 109.51(3)
O5 S2 N2 109.85(3)
O6 S2 C24 112.36(4)
O5 S2 C24 110.76(4)
N2 S2 C24 94.75(3)
C14 N2 C15 121.05(5)
C14 N2 S2 123.49(4)
C15 N2 S2 114.29(4)
O11 S4 O12 117.49(4)
O11 S4 N4 109.60(3)
O12 S4 N4 109.14(4)
O11 S4 C48 111.87(4)
O12 S4 C48 111.33(4)
N4 S4 C48 95.08(3)
C38 N4 C39 120.64(5)
C38 N4 S4 122.95(5)
C39 N4 S4 113.61(4)
C4 C5 C6 118.87(6)
C4 C5 H5 120.6
C6 C5 H5 120.6
C7 C6 C5 120.67(7)
C7 C6 H6 119.7
C5 C6 H6 119.7
C8 C7 C6 120.51(6)
C8 C7 H7 119.7
C6 C7 H7 119.7
C12 C13 C14 120.55(6)
C12 C13 H13 119.7
C14 C13 H13 119.7
C21 C22 C23 102.70(5)
C21 C22 H22A 111.2
C23 C22 H22A 111.2
C21 C22 H22B 111.2
C23 C22 H22B 111.2
H22A C22 H22B 109.1
C9 C8 C7 118.70(6)
C9 C8 H8 120.6
C7 C8 H8 120.6
O4 C14 N2 120.74(6)
O4 C14 C13 122.49(6)
N2 C14 C13 116.77(5)
N2 C15 C16 113.30(5)
N2 C15 C23 104.35(5)
C16 C15 C23 102.22(5)
N2 C15 H15 112.1
C16 C15 H15 112.1
C23 C15 H15 112.1
C24 C23 C22 114.91(6)
C24 C23 C15 108.45(5)
C22 C23 C15 104.51(5)
C24 C23 H23 109.6
C22 C23 H23 109.6
C15 C23 H23 109.6
C8 C9 C4 121.05(6)
C8 C9 C10 128.52(6)
C4 C9 C10 110.42(5)
N1 C10 C9 112.40(5)
N1 C10 C2 105.71(5)
C9 C10 C2 103.11(5)
N1 C10 H10 111.7
C9 C10 H10 111.7
C2 C10 H10 111.7
C17 C16 C21 120.67(6)
C17 C16 C15 129.29(6)
C21 C16 C15 109.94(5)
O3 C11 N1 119.41(5)
O3 C11 C12 122.23(5)
N1 C11 C12 118.36(5)
C16 C17 C18 117.97(6)
C16 C17 H17 121.0
C18 C17 H17 121.0
C19 C18 C17 121.54(7)
C19 C18 H18 119.2
C17 C18 H18 119.2
C18 C19 C20 120.23(7)
C18 C19 H19 119.9
C20 C19 H19 119.9
C21 C20 C19 118.51(7)
C21 C20 H20 120.7
C19 C20 H20 120.7
C23 C24 S2 105.60(4)
C23 C24 H24A 110.6
S2 C24 H24A 110.6
C23 C24 H24B 110.6
S2 C24 H24B 110.6
H24A C24 H24B 108.8
C33 C28 C29 119.73(10)
C33 C28 C27 110.51(7)
C29 C28 C27 129.66(9)
C30 C29 C28 118.64(10)
C30 C29 H29 120.7
C28 C29 H29 120.7
C26 C25 S3 105.20(5)
C26 C25 H25A 110.7
S3 C25 H25A 110.7
C26 C25 H25B 110.7
S3 C25 H25B 110.7
H25A C25 H25B 108.8
C41 C40 C45 121.14(6)
C41 C40 C39 128.86(6)
C45 C40 C39 109.91(6)
C31 C30 C29 120.80(8)
C31 C30 H30 119.6
C29 C30 H30 119.6
C30 C31 C32 121.34(11)
C30 C31 H31 119.3
C32 C31 H31 119.3
C33 C32 C31 117.68(9)
C33 C32 H32 121.2
C31 C32 H32 121.2
C32 C33 C28 121.65(7)
C32 C33 C34 127.80(6)
C28 C33 C34 110.19(7)
C44 C45 C40 120.58(7)
C44 C45 C46 128.55(7)
C40 C45 C46 110.85(6)
C45 C44 C43 118.61(8)
C45 C44 H44 120.7
C43 C44 H44 120.7
N3 C34 C33 114.62(5)
N3 C34 C26 104.61(5)
C33 C34 C26 102.26(5)
N3 C34 H34 111.6
C33 C34 H34 111.6
C26 C34 H34 111.6
C36 C37 C38 120.42(6)
C36 C37 H37 119.8
C38 C37 H37 119.8
C42 C43 C44 120.27(8)
C42 C43 H43 119.9
C44 C43 H43 119.9
O9 C35 N3 120.45(6)
O9 C35 C36 121.80(6)
N3 C35 C36 117.75(6)
C37 C36 C35 118.48(6)
C37 C36 H36 120.8
C35 C36 H36 120.8
C43 C42 C41 121.62(8)
C43 C42 H42 119.2
C41 C42 H42 119.2
C47 C48 S4 105.46(5)
C47 C48 H48A 110.6
S4 C48 H48A 110.6
C47 C48 H48B 110.6
S4 C48 H48B 110.6
H48A C48 H48B 108.8
C40 C41 C42 117.71(8)
C40 C41 H41 121.1
C42 C41 H41 121.1
C48 C47 C46 116.52(6)
C48 C47 C39 107.87(6)
C46 C47 C39 104.56(5)
C48 C47 H47 109.2
C46 C47 H47 109.2
C39 C47 H47 109.2
N4 C39 C40 112.78(5)
N4 C39 C47 104.30(5)
C40 C39 C47 102.32(5)
N4 C39 H39 112.3
C40 C39 H39 112.3
C47 C39 H39 112.3
C45 C46 C47 102.11(5)
C45 C46 H46A 111.3
C47 C46 H46A 111.3
C45 C46 H46B 111.3
C47 C46 H46B 111.3
H46A C46 H46B 109.2
C25 C26 C34 108.49(6)
C25 C26 C27 115.78(7)
C34 C26 C27 104.21(6)
C25 C26 H26 109.4
C34 C26 H26 109.4
C27 C26 H26 109.4
O10 C38 N4 120.17(6)
O10 C38 C37 123.13(6)
N4 C38 C37 116.70(6)
C28 C27 C26 102.45(6)
C28 C27 H27A 111.3
C26 C27 H27A 111.3
C28 C27 H27B 111.3
C26 C27 H27B 111.3
H27A C27 H27B 109.2

loop_
_geom_bond_atom_site_label_1
_geom_bond_atom_site_label_2
_geom_bond_distance
S1 O2 1.4282(7)
S1 O1 1.4394(7)
S1 N1 1.6853(5)
S1 C1 1.7747(7)
N1 C11 1.3870(8)
N1 C10 1.4916(8)
C1 C2 1.5275(10)
C1 H1A 0.99
C1 H1B 0.99
C2 C3 1.5475(11)
C2 C10 1.5525(8)
C2 H2 1.0
S3 O7 1.4329(10)
S3 O8 1.4339(10)
S3 N3 1.6951(6)
S3 C25 1.7711(8)
N3 C35 1.3830(9)
N3 C34 1.4916(8)
O3 C11 1.2224(8)
C3 C4 1.5061(10)
C3 H3A 0.99
C3 H3B 0.99
C12 C13 1.3328(8)
C12 C11 1.4880(8)
C12 H12 0.95
O12 S4 1.4359(6)
C21 C20 1.3921(9)
C21 C16 1.3983(9)
C21 C22 1.5000(9)
C4 C5 1.3914(11)
C4 C9 1.3983(9)
S2 O6 1.4313(7)
S2 O5 1.4388(6)
S2 N2 1.7012(6)
S2 C24 1.7719(7)
N2 C14 1.3852(8)
N2 C15 1.4949(8)
S4 O11 1.4332(6)
S4 N4 1.6943(6)
S4 C48 1.7760(8)
N4 C38 1.3897(8)
N4 C39 1.4915(8)
O4 C14 1.2196(8)
C5 C6 1.3970(11)
C5 H5 0.95
C6 C7 1.3957(10)
C6 H6 0.95
C7 C8 1.3919(10)
C7 H7 0.95
C13 C14 1.4869(8)
C13 H13 0.95
C22 C23 1.5439(10)
C22 H22A 0.99
C22 H22B 0.99
C8 C9 1.3906(9)
C8 H8 0.95
C15 C16 1.5132(9)
C15 C23 1.5536(9)
C15 H15 1.0
C23 C24 1.5228(10)
C23 H23 1.0
C9 C10 1.5057(9)
O9 C35 1.2216(9)
C10 H10 1.0
O10 C38 1.2203(9)
C16 C17 1.3920(9)
C17 C18 1.3973(11)
C17 H17 0.95
C18 C19 1.3926(12)
C18 H18 0.95
C19 C20 1.3954(10)
C19 H19 0.95
C20 H20 0.95
C24 H24A 0.99
C24 H24B 0.99
C28 C33 1.3960(10)
C28 C29 1.3976(13)
C28 C27 1.5046(15)
C29 C30 1.393(2)
C29 H29 0.95
C25 C26 1.5187(12)
C25 H25A 0.99
C25 H25B 0.99
C40 C41 1.3876(9)
C40 C45 1.3967(9)
C40 C39 1.5060(9)
C30 C31 1.381(2)
C30 H30 0.95
C31 C32 1.3937(12)
C31 H31 0.95
C32 C33 1.3894(11)
C32 H32 0.95
C33 C34 1.5097(9)
C45 C44 1.3922(11)
C45 C46 1.5048(11)
C44 C43 1.3924(15)
C44 H44 0.95
C34 C26 1.5482(9)
C34 H34 1.0
C37 C36 1.3319(10)
C37 C38 1.4855(9)
C37 H37 0.95
C43 C42 1.3893(16)
C43 H43 0.95
C35 C36 1.4945(10)
C36 H36 0.95
C42 C41 1.3956(12)
C42 H42 0.95
C48 C47 1.5244(11)
C48 H48A 0.99
C48 H48B 0.99
C41 H41 0.95
C47 C46 1.5440(10)
C47 C39 1.5475(9)
C47 H47 1.0
C39 H39 1.0
C46 H46A 0.99
C46 H46B 0.99
C26 C27 1.5496(13)
C26 H26 1.0
C27 H27A 0.99
C27 H27B 0.99

loop_
_geom_torsion_atom_site_label_1
_geom_torsion_atom_site_label_2
_geom_torsion_atom_site_label_3
_geom_torsion_atom_site_label_4
_geom_torsion
O2 S1 N1 C11 -87.10(6)
O1 S1 N1 C11 43.20(7)
C1 S1 N1 C11 158.43(6)
O2 S1 N1 C10 104.05(5)
O1 S1 N1 C10 -125.64(5)
C1 S1 N1 C10 -10.42(5)
O2 S1 C1 C2 -85.16(6)
O1 S1 C1 C2 140.92(5)
N1 S1 C1 C2 28.22(5)
S1 C1 C2 C3 79.50(6)
S1 C1 C2 C10 -38.21(6)
O7 S3 N3 C35 -76.76(8)
O8 S3 N3 C35 54.12(8)
C25 S3 N3 C35 169.27(7)
O7 S3 N3 C34 112.24(6)
O8 S3 N3 C34 -116.88(6)
C25 S3 N3 C34 -1.74(6)
C1 C2 C3 C4 -143.57(5)
C10 C2 C3 C4 -24.70(7)
C2 C3 C4 C5 -164.05(7)
C2 C3 C4 C9 15.15(7)
O6 S2 N2 C14 -77.91(6)
O5 S2 N2 C14 52.26(7)
C24 S2 N2 C14 166.34(6)
O6 S2 N2 C15 114.37(5)
O5 S2 N2 C15 -115.46(5)
C24 S2 N2 C15 -1.37(5)
O11 S4 N4 C38 -80.22(6)
O12 S4 N4 C38 49.74(6)
C48 S4 N4 C38 164.40(6)
O11 S4 N4 C39 118.67(5)
O12 S4 N4 C39 -111.37(5)
C48 S4 N4 C39 3.29(5)
C9 C4 C5 C6 0.07(10)
C3 C4 C5 C6 179.21(7)
C4 C5 C6 C7 -1.09(11)
C5 C6 C7 C8 0.59(11)
C11 C12 C13 C14 174.21(6)
C20 C21 C22 C23 -160.17(6)
C16 C21 C22 C23 18.02(7)
C6 C7 C8 C9 0.93(10)
C15 N2 C14 O4 0.49(10)
S2 N2 C14 O4 -166.43(6)
C15 N2 C14 C13 -179.10(6)
S2 N2 C14 C13 13.98(8)
C12 C13 C14 O4 -2.30(11)
C12 C13 C14 N2 177.28(7)
C14 N2 C15 C16 62.64(8)
S2 N2 C15 C16 -129.31(5)
C14 N2 C15 C23 173.01(6)
S2 N2 C15 C23 -18.94(6)
C21 C22 C23 C24 -148.10(5)
C21 C22 C23 C15 -29.37(6)
N2 C15 C23 C24 34.71(7)
C16 C15 C23 C24 152.95(5)
N2 C15 C23 C22 -88.32(6)
C16 C15 C23 C22 29.92(6)
C7 C8 C9 C4 -1.95(9)
C7 C8 C9 C10 179.49(6)
C5 C4 C9 C8 1.47(10)
C3 C4 C9 C8 -177.81(6)
C5 C4 C9 C10 -179.74(6)
C3 C4 C9 C10 0.98(7)
C11 N1 C10 C9 68.05(7)
S1 N1 C10 C9 -122.54(5)
C11 N1 C10 C2 179.82(6)
S1 N1 C10 C2 -10.78(7)
C8 C9 C10 N1 -84.58(8)
C4 C9 C10 N1 96.74(6)
C8 C9 C10 C2 162.05(6)
C4 C9 C10 C2 -16.62(7)
C1 C2 C10 N1 31.41(7)
C3 C2 C10 N1 -92.84(6)
C1 C2 C10 C9 149.56(5)
C3 C2 C10 C9 25.32(6)
C20 C21 C16 C17 2.83(10)
C22 C21 C16 C17 -175.51(6)
C20 C21 C16 C15 179.49(6)
C22 C21 C16 C15 1.15(7)
N2 C15 C16 C17 -91.69(8)
C23 C15 C16 C17 156.63(7)
N2 C15 C16 C21 92.02(6)
C23 C15 C16 C21 -19.66(6)
C10 N1 C11 O3 3.73(10)
S1 N1 C11 O3 -164.49(5)
C10 N1 C11 C12 -176.23(6)
S1 N1 C11 C12 15.55(9)
C13 C12 C11 O3 -4.90(10)
C13 C12 C11 N1 175.06(6)
C21 C16 C17 C18 -1.66(10)
C15 C16 C17 C18 -177.60(6)
C16 C17 C18 C19 -0.47(11)
C17 C18 C19 C20 1.48(12)
C16 C21 C20 C19 -1.79(10)
C22 C21 C20 C19 176.24(7)
C18 C19 C20 C21 -0.34(11)
C22 C23 C24 S2 80.48(6)
C15 C23 C24 S2 -36.03(7)
O6 S2 C24 C23 -91.61(6)
O5 S2 C24 C23 135.07(5)
N2 S2 C24 C23 21.75(5)
C33 C28 C29 C30 -3.11(13)
C27 C28 C29 C30 173.00(9)
O7 S3 C25 C26 -89.61(7)
O8 S3 C25 C26 135.98(7)
N3 S3 C25 C26 22.08(7)
C28 C29 C30 C31 -0.45(15)
C29 C30 C31 C32 3.07(15)
C30 C31 C32 C33 -1.98(13)
C31 C32 C33 C28 -1.68(11)
C31 C32 C33 C34 -174.12(7)
C29 C28 C33 C32 4.25(11)
C27 C28 C33 C32 -172.56(7)
C29 C28 C33 C34 177.89(7)
C27 C28 C33 C34 1.08(8)
C41 C40 C45 C44 2.73(10)
C39 C40 C45 C44 179.56(7)
C41 C40 C45 C46 -175.93(6)
C39 C40 C45 C46 0.91(8)
C40 C45 C44 C43 -0.80(12)
C46 C45 C44 C43 177.59(8)
C35 N3 C34 C33 58.82(8)
S3 N3 C34 C33 -129.90(5)
C35 N3 C34 C26 169.96(6)
S3 N3 C34 C26 -18.75(7)
C32 C33 C34 N3 -94.59(8)
C28 C33 C34 N3 92.26(7)
C32 C33 C34 C26 152.86(7)
C28 C33 C34 C26 -20.29(7)
C45 C44 C43 C42 -1.33(13)
C34 N3 C35 O9 -0.91(10)
S3 N3 C35 O9 -171.28(6)
C34 N3 C35 C36 179.41(6)
S3 N3 C35 C36 9.04(9)
C38 C37 C36 C35 174.26(6)
O9 C35 C36 C37 -6.78(11)
N3 C35 C36 C37 172.90(7)
C44 C43 C42 C41 1.64(14)
O11 S4 C48 C47 -94.42(6)
O12 S4 C48 C47 131.91(5)
N4 S4 C48 C47 19.07(5)
C45 C40 C41 C42 -2.40(11)
C39 C40 C41 C42 -178.57(7)
C43 C42 C41 C40 0.23(12)
S4 C48 C47 C46 81.43(7)
S4 C48 C47 C39 -35.70(6)
C38 N4 C39 C40 64.12(7)
S4 N4 C39 C40 -134.29(5)
C38 N4 C39 C47 174.35(6)
S4 N4 C39 C47 -24.05(6)
C41 C40 C39 N4 -92.00(8)
C45 C40 C39 N4 91.48(6)
C41 C40 C39 C47 156.54(7)
C45 C40 C39 C47 -19.98(7)
C48 C47 C39 N4 37.69(6)
C46 C47 C39 N4 -86.96(6)
C48 C47 C39 C40 155.38(5)
C46 C47 C39 C40 30.73(6)
C44 C45 C46 C47 -159.91(8)
C40 C45 C46 C47 18.60(8)
C48 C47 C46 C45 -149.05(6)
C39 C47 C46 C45 -30.11(7)
S3 C25 C26 C34 -36.24(8)
S3 C25 C26 C27 80.43(8)
N3 C34 C26 C25 34.91(8)
C33 C34 C26 C25 154.72(6)
N3 C34 C26 C27 -88.99(7)
C33 C34 C26 C27 30.82(7)
C39 N4 C38 O10 0.52(10)
S4 N4 C38 O10 -159.32(6)
C39 N4 C38 C37 -179.18(5)
S4 N4 C38 C37 20.99(8)
C36 C37 C38 O10 0.79(11)
C36 C37 C38 N4 -179.52(6)
C33 C28 C27 C26 18.61(8)
C29 C28 C27 C26 -157.79(9)
C25 C26 C27 C28 -149.33(7)
C34 C26 C27 C28 -30.28(8)
